data_4127280
loop_
_publ_author_name
'Devannah, Vijayarajan'
'Sharma, Rajgopal'
'Watson, Donald A.'

_publ_section_title
;
 Nickel-Catalyzed Asymmetric C-Alkylation of Nitroalkanes: Synthesis of
 Enantioenriched \b-Nitroamides.
;
_journal_issue 21
_journal_name_full 'Journal of the American Chemical Society'
_journal_page_first 8436
_journal_page_last 8440
_journal_paper_doi 10.1021/jacs.9b04175
_journal_volume 141
_journal_year 2019
_chemical_absolute_configuration ad
_chemical_formula_sum 'C21 H24 N2 O5'
_chemical_formula_weight 384.42
_space_group_crystal_system orthorhombic
_space_group_IT_number 19
_space_group_name_Hall 'P 2ac 2ab'
_space_group_name_H-M_alt 'P 21 21 21'
_symmetry_space_group_name_Hall 'P 2ac 2ab'
_symmetry_space_group_name_H-M 'P 21 21 21'
_atom_sites_solution_hydrogens geom
_audit_creation_method SHELXL-2014/7
_cell_angle_alpha 90
_cell_angle_beta 90
_cell_angle_gamma 90
_cell_formula_units_Z 4
_cell_length_a 9.7516(3)
_cell_length_b 13.2713(4)
_cell_length_c 15.4202(5)
_cell_measurement_reflns_used 9955
_cell_measurement_temperature 200(2)
_cell_measurement_theta_max 74.96
_cell_measurement_theta_min 3.33
_cell_volume 1995.63(11)
_computing_cell_refinement 'Bruker SAINT'
_computing_data_collection 'Bruker APEX2'
_computing_data_reduction 'Bruker SAINT'
_computing_molecular_graphics 'Bruker SHELXTL'
_computing_publication_material 'Bruker SHELXTL'
_computing_structure_refinement 'SHELXL-2014/7 (Sheldrick, 2014)'
_computing_structure_solution 'SHELXS-97 (Sheldrick 2008)'
_diffrn_ambient_temperature 200(2)
_diffrn_detector_area_resol_mean 8.33
_diffrn_measured_fraction_theta_full 0.995
_diffrn_measured_fraction_theta_max 0.985
_diffrn_measurement_device_type 'Bruker AXS APEX diffractometer'
_diffrn_measurement_method '\f and \w scans'
_diffrn_radiation_type CuK\a
_diffrn_radiation_wavelength 1.54178
_diffrn_reflns_av_R_equivalents 0.0949
_diffrn_reflns_av_unetI/netI 0.0549
_diffrn_reflns_Laue_measured_fraction_full 0.995
_diffrn_reflns_Laue_measured_fraction_max 0.985
_diffrn_reflns_limit_h_max 10
_diffrn_reflns_limit_h_min -11
_diffrn_reflns_limit_k_max 15
_diffrn_reflns_limit_k_min -16
_diffrn_reflns_limit_l_max 17
_diffrn_reflns_limit_l_min -19
_diffrn_reflns_number 15610
_diffrn_reflns_point_group_measured_fraction_full 0.996
_diffrn_reflns_point_group_measured_fraction_max 0.983
_diffrn_reflns_theta_full 67.679
_diffrn_reflns_theta_max 74.955
_diffrn_reflns_theta_min 4.395
_exptl_absorpt_coefficient_mu 0.756
_exptl_absorpt_correction_T_max 0.7539
_exptl_absorpt_correction_T_min 0.6748
_exptl_absorpt_correction_type multi-scan
_exptl_absorpt_process_details 'APEX3 (Bruker, 2015)'
_exptl_crystal_colour colourless
_exptl_crystal_density_diffrn 1.279
_exptl_crystal_description block
_exptl_crystal_F_000 816
_exptl_crystal_size_max 0.424
_exptl_crystal_size_mid 0.412
_exptl_crystal_size_min 0.202
_refine_diff_density_max 0.210
_refine_diff_density_min -0.209
_refine_diff_density_rms 0.051
_refine_ls_abs_structure_details
; 
 Flack x determined using 1697 quotients [(I+)-(I-)]/[(I+)+(I-)] 
 (Parsons, Flack and Wagner, Acta Cryst. B69 (2013) 249-259). 
;
_refine_ls_abs_structure_Flack -0.05(9)
_refine_ls_extinction_coef 0.0212(15)
_refine_ls_extinction_expression Fc^*^=kFc[1+0.001xFc^2^\l^3^/sin(2\q)]^-1/4^
_refine_ls_extinction_method 'SHELXL-2014/7 (Sheldrick 2014'
_refine_ls_goodness_of_fit_ref 1.020
_refine_ls_hydrogen_treatment constr
_refine_ls_matrix_type full
_refine_ls_number_parameters 256
_refine_ls_number_reflns 4057
_refine_ls_number_restraints 0
_refine_ls_restrained_S_all 1.020
_refine_ls_R_factor_all 0.0431
_refine_ls_R_factor_gt 0.0415
_refine_ls_shift/su_max 0.001
_refine_ls_shift/su_mean 0.000
_refine_ls_structure_factor_coef Fsqd
_refine_ls_weighting_details 'w=1/[\s^2^(Fo^2^)+(0.0743P)^2^+0.2160P] where P=(Fo^2^+2Fc^2^)/3'
_refine_ls_weighting_scheme calc
_refine_ls_wR_factor_gt 0.1138
_refine_ls_wR_factor_ref 0.1145
_reflns_Friedel_coverage 0.751
_reflns_Friedel_fraction_full 0.997
_reflns_Friedel_fraction_max 0.981
_reflns_number_gt 3993
_reflns_number_total 4057
_reflns_threshold_expression 'I > 2\s(I)'
_cod_data_source_file ja9b04175_si_003.cif
_cod_data_source_block donw063
_cod_depositor_comments 'Adding full bibliography for 4127279--4127281.cif.'
_cod_database_code 4127280
_shelx_shelxl_version_number 2014/7
_shelx_space_group_comment
; 
The symmetry employed for this shelxl refinement is uniquely defined 
by the following loop, which should always be used as a source of 
symmetry information in preference to the above space-group names. 
They are only intended as comments. 
;
_shelx_estimated_absorpt_t_min 0.740
_shelx_estimated_absorpt_t_max 0.862

loop_
_space_group_symop_operation_xyz
'x, y, z'
'x+1/2, -y+1/2, -z'
'-x, y+1/2, -z+1/2'
'-x+1/2, -y, z+1/2'

loop_
_atom_site_label
_atom_site_type_symbol
_atom_site_fract_x
_atom_site_fract_y
_atom_site_fract_z
_atom_site_U_iso_or_equiv
_atom_site_adp_type
_atom_site_occupancy
_atom_site_site_symmetry_order
_atom_site_calc_flag
_atom_site_refinement_flags_posn
_atom_site_refinement_flags_adp
C1 C 0.4639(2) 0.76508(16) 0.93834(14) 0.0402(4) Uani 1 1 d . .
H1 H 0.5384 0.7918 0.9707 0.048 Uiso 1 1 calc R U
C2 C 0.3695(2) 0.82994(17) 0.90084(16) 0.0465(5) Uani 1 1 d . .
H2 H 0.3795 0.9007 0.9079 0.056 Uiso 1 1 calc R U
C3 C 0.2606(2) 0.79192(17) 0.85294(15) 0.0446(5) Uani 1 1 d . .
H3 H 0.1963 0.8364 0.8269 0.054 Uiso 1 1 calc R U
C4 C 0.2462(2) 0.68886(18) 0.84345(14) 0.0425(5) Uani 1 1 d . .
H4 H 0.1718 0.6624 0.8108 0.051 Uiso 1 1 calc R U
C5 C 0.3403(2) 0.62379(15) 0.88152(13) 0.0391(4) Uani 1 1 d . .
H5 H 0.3293 0.5531 0.8750 0.047 Uiso 1 1 calc R U
C6 C 0.4507(2) 0.66128(15) 0.92914(12) 0.0351(4) Uani 1 1 d . .
C7 C 0.5513(2) 0.59195(16) 0.97362(13) 0.0404(5) Uani 1 1 d . .
H7A H 0.6349 0.6308 0.9881 0.048 Uiso 1 1 calc R U
H7B H 0.5103 0.5686 1.0288 0.048 Uiso 1 1 calc R U
C8 C 0.6566(3) 0.55543(16) 0.77548(14) 0.0438(5) Uani 1 1 d . .
H8 H 0.5631 0.5690 0.7629 0.053 Uiso 1 1 calc R U
C9 C 0.7567(3) 0.57208(18) 0.71319(16) 0.0543(6) Uani 1 1 d . .
H9 H 0.7315 0.5978 0.6580 0.065 Uiso 1 1 calc R U
C10 C 0.8927(3) 0.55148(19) 0.73090(18) 0.0560(6) Uani 1 1 d . .
H10 H 0.9607 0.5631 0.6880 0.067 Uiso 1 1 calc R U
C11 C 0.9296(3) 0.5141(2) 0.81076(19) 0.0536(6) Uani 1 1 d . .
H11 H 1.0229 0.4986 0.8225 0.064 Uiso 1 1 calc R U
C12 C 0.8307(2) 0.49877(17) 0.87441(15) 0.0438(5) Uani 1 1 d . .
H12 H 0.8566 0.4747 0.9301 0.053 Uiso 1 1 calc R U
C13 C 0.6939(2) 0.51884(14) 0.85613(13) 0.0362(4) Uani 1 1 d . .
C14 C 0.54085(18) 0.41152(15) 0.94336(12) 0.0333(4) Uani 1 1 d . .
C15 C 0.58060(18) 0.32384(14) 0.88457(11) 0.0309(4) Uani 1 1 d . .
H15 H 0.6714 0.3382 0.8570 0.037 Uiso 1 1 calc R U
C16 C 0.58937(18) 0.22515(15) 0.93523(12) 0.0323(4) Uani 1 1 d . .
H16 H 0.4949 0.1989 0.9464 0.039 Uiso 1 1 calc R U
C17 C 0.67222(19) 0.14651(14) 0.88502(12) 0.0335(4) Uani 1 1 d . .
H17A H 0.6378 0.1445 0.8246 0.040 Uiso 1 1 calc R U
H17B H 0.7690 0.1689 0.8829 0.040 Uiso 1 1 calc R U
C18 C 0.6683(2) 0.04031(15) 0.92158(13) 0.0378(4) Uani 1 1 d . .
H18A H 0.7149 0.0390 0.9786 0.045 Uiso 1 1 calc R U
H18B H 0.5719 0.0193 0.9302 0.045 Uiso 1 1 calc R U
C19 C 0.73856(19) -0.03237(14) 0.86048(13) 0.0354(4) Uani 1 1 d . .
C20 C 0.8275(3) -0.19624(17) 0.84393(18) 0.0524(6) Uani 1 1 d . .
H20A H 0.7666 -0.2128 0.7954 0.079 Uiso 1 1 calc R U
H20B H 0.8446 -0.2570 0.8785 0.079 Uiso 1 1 calc R U
H20C H 0.9146 -0.1704 0.8214 0.079 Uiso 1 1 calc R U
C21 C 0.4699(2) 0.31536(17) 0.81344(13) 0.0386(4) Uani 1 1 d . .
H21A H 0.3799 0.3058 0.8405 0.058 Uiso 1 1 calc R U
H21B H 0.4905 0.2577 0.7759 0.058 Uiso 1 1 calc R U
H21C H 0.4690 0.3772 0.7787 0.058 Uiso 1 1 calc R U
N1 N 0.59136(17) 0.50323(13) 0.92221(10) 0.0352(4) Uani 1 1 d . .
N2 N 0.66240(19) 0.24214(13) 1.02048(10) 0.0385(4) Uani 1 1 d . .
O1 O 0.46120(15) 0.39876(12) 1.00394(10) 0.0428(4) Uani 1 1 d . .
O2 O 0.75459(16) 0.30404(13) 1.02269(10) 0.0457(4) Uani 1 1 d . .
O3 O 0.6282(2) 0.18991(17) 1.08220(11) 0.0628(5) Uani 1 1 d . .
O4 O 0.76356(19) -0.12033(12) 0.89786(11) 0.0476(4) Uani 1 1 d . .
O5 O 0.7667(3) -0.01396(14) 0.78683(12) 0.0662(6) Uani 1 1 d . .

loop_
_atom_site_aniso_label
_atom_site_aniso_U_11
_atom_site_aniso_U_22
_atom_site_aniso_U_33
_atom_site_aniso_U_23
_atom_site_aniso_U_13
_atom_site_aniso_U_12
C1 0.0394(10) 0.0372(10) 0.0441(10) -0.0072(8) 0.0042(8) -0.0047(8)
C2 0.0483(12) 0.0341(10) 0.0569(12) -0.0043(9) 0.0083(10) 0.0015(8)
C3 0.0400(10) 0.0454(11) 0.0485(11) 0.0014(9) 0.0057(9) 0.0090(9)
C4 0.0353(10) 0.0493(11) 0.0428(10) -0.0044(9) 0.0011(8) 0.0003(9)
C5 0.0411(10) 0.0345(9) 0.0417(10) -0.0049(8) 0.0010(8) -0.0029(8)
C6 0.0356(9) 0.0367(9) 0.0331(9) -0.0046(7) 0.0046(7) 0.0000(7)
C7 0.0478(11) 0.0381(9) 0.0352(9) -0.0084(8) -0.0057(8) 0.0029(9)
C8 0.0539(12) 0.0364(9) 0.0411(10) 0.0037(8) 0.0003(9) 0.0056(9)
C9 0.0798(17) 0.0390(10) 0.0442(11) 0.0072(9) 0.0105(12) -0.0006(11)
C10 0.0655(15) 0.0420(11) 0.0605(14) 0.0003(10) 0.0235(12) -0.0133(11)
C11 0.0436(11) 0.0504(13) 0.0668(14) -0.0004(11) 0.0073(11) -0.0123(10)
C12 0.0395(10) 0.0450(11) 0.0469(11) 0.0027(9) -0.0014(8) -0.0079(9)
C13 0.0419(10) 0.0286(7) 0.0383(10) -0.0004(7) 0.0031(8) -0.0028(7)
C14 0.0289(8) 0.0382(9) 0.0327(8) 0.0003(7) -0.0029(7) 0.0036(7)
C15 0.0272(8) 0.0340(9) 0.0317(8) 0.0001(7) -0.0006(6) -0.0013(7)
C16 0.0272(8) 0.0370(9) 0.0328(8) 0.0000(7) -0.0008(7) -0.0026(7)
C17 0.0324(8) 0.0335(9) 0.0346(9) 0.0015(7) -0.0014(7) -0.0006(7)
C18 0.0365(9) 0.0347(9) 0.0422(10) 0.0017(8) 0.0007(7) -0.0039(8)
C19 0.0323(8) 0.0315(8) 0.0422(10) 0.0002(7) -0.0061(7) -0.0034(7)
C20 0.0597(13) 0.0350(10) 0.0625(14) -0.0056(10) -0.0142(11) 0.0072(10)
C21 0.0370(10) 0.0431(10) 0.0357(9) 0.0026(8) -0.0059(7) 0.0000(8)
N1 0.0379(8) 0.0346(8) 0.0331(8) -0.0022(6) 0.0006(6) 0.0014(7)
N2 0.0411(9) 0.0415(9) 0.0330(8) -0.0009(7) -0.0024(7) 0.0076(7)
O1 0.0406(7) 0.0461(8) 0.0417(8) -0.0002(6) 0.0115(6) 0.0027(6)
O2 0.0417(8) 0.0486(8) 0.0468(8) -0.0085(7) -0.0134(6) 0.0027(7)
O3 0.0823(13) 0.0716(12) 0.0345(8) 0.0148(8) -0.0001(8) -0.0013(11)
O4 0.0596(9) 0.0320(7) 0.0513(9) 0.0026(6) -0.0033(7) 0.0033(7)
O5 0.1041(15) 0.0453(9) 0.0491(10) 0.0050(8) 0.0161(10) 0.0216(10)

loop_
_atom_type_symbol
_atom_type_description
_atom_type_scat_dispersion_real
_atom_type_scat_dispersion_imag
_atom_type_scat_source
C C 0.0181 0.0091 'International Tables Vol C Tables 4.2.6.8 and 6.1.1.4'
H H 0.0000 0.0000 'International Tables Vol C Tables 4.2.6.8 and 6.1.1.4'
N N 0.0311 0.0180 'International Tables Vol C Tables 4.2.6.8 and 6.1.1.4'
O O 0.0492 0.0322 'International Tables Vol C Tables 4.2.6.8 and 6.1.1.4'

loop_
_geom_angle_atom_site_label_1
_geom_angle_atom_site_label_2
_geom_angle_atom_site_label_3
_geom_angle
C2 C1 C6 120.7(2)
C2 C1 H1 119.6
C6 C1 H1 119.6
C1 C2 C3 120.3(2)
C1 C2 H2 119.9
C3 C2 H2 119.9
C4 C3 C2 119.5(2)
C4 C3 H3 120.2
C2 C3 H3 120.2
C3 C4 C5 120.2(2)
C3 C4 H4 119.9
C5 C4 H4 119.9
C4 C5 C6 120.7(2)
C4 C5 H5 119.7
C6 C5 H5 119.7
C1 C6 C5 118.6(2)
C1 C6 C7 119.82(18)
C5 C6 C7 121.55(19)
N1 C7 C6 114.54(16)
N1 C7 H7A 108.6
C6 C7 H7A 108.6
N1 C7 H7B 108.6
C6 C7 H7B 108.6
H7A C7 H7B 107.6
C13 C8 C9 119.6(2)
C13 C8 H8 120.2
C9 C8 H8 120.2
C10 C9 C8 120.5(2)
C10 C9 H9 119.8
C8 C9 H9 119.8
C11 C10 C9 120.0(2)
C11 C10 H10 120.0
C9 C10 H10 120.0
C10 C11 C12 120.2(2)
C10 C11 H11 119.9
C12 C11 H11 119.9
C13 C12 C11 119.6(2)
C13 C12 H12 120.2
C11 C12 H12 120.2
C8 C13 C12 120.1(2)
C8 C13 N1 120.19(19)
C12 C13 N1 119.66(18)
O1 C14 N1 122.56(18)
O1 C14 C15 120.55(18)
N1 C14 C15 116.79(16)
C14 C15 C16 111.38(15)
C14 C15 C21 107.48(15)
C16 C15 C21 109.89(15)
C14 C15 H15 109.4
C16 C15 H15 109.4
C21 C15 H15 109.4
N2 C16 C15 110.07(15)
N2 C16 C17 107.03(15)
C15 C16 C17 110.83(15)
N2 C16 H16 109.6
C15 C16 H16 109.6
C17 C16 H16 109.6
C18 C17 C16 115.59(16)
C18 C17 H17A 108.4
C16 C17 H17A 108.4
C18 C17 H17B 108.4
C16 C17 H17B 108.4
H17A C17 H17B 107.4
C19 C18 C17 110.45(16)
C19 C18 H18A 109.6
C17 C18 H18A 109.6
C19 C18 H18B 109.6
C17 C18 H18B 109.6
H18A C18 H18B 108.1
O5 C19 O4 123.5(2)
O5 C19 C18 124.50(19)
O4 C19 C18 111.98(17)
O4 C20 H20A 109.5
O4 C20 H20B 109.5
H20A C20 H20B 109.5
O4 C20 H20C 109.5
H20A C20 H20C 109.5
H20B C20 H20C 109.5
C15 C21 H21A 109.5
C15 C21 H21B 109.5
H21A C21 H21B 109.5
C15 C21 H21C 109.5
H21A C21 H21C 109.5
H21B C21 H21C 109.5
C14 N1 C13 123.49(16)
C14 N1 C7 119.55(16)
C13 N1 C7 116.70(16)
O2 N2 O3 124.15(19)
O2 N2 C16 118.19(16)
O3 N2 C16 117.60(18)
C19 O4 C20 116.27(18)

loop_
_geom_bond_atom_site_label_1
_geom_bond_atom_site_label_2
_geom_bond_distance
C1 C2 1.386(3)
C1 C6 1.391(3)
C1 H1 0.9500
C2 C3 1.389(4)
C2 H2 0.9500
C3 C4 1.383(3)
C3 H3 0.9500
C4 C5 1.390(3)
C4 H4 0.9500
C5 C6 1.395(3)
C5 H5 0.9500
C6 C7 1.510(3)
C7 N1 1.472(2)
C7 H7A 0.9900
C7 H7B 0.9900
C8 C13 1.384(3)
C8 C9 1.387(3)
C8 H8 0.9500
C9 C10 1.381(4)
C9 H9 0.9500
C10 C11 1.376(4)
C10 H10 0.9500
C11 C12 1.391(3)
C11 H11 0.9500
C12 C13 1.389(3)
C12 H12 0.9500
C13 N1 1.443(3)
C14 O1 1.227(2)
C14 N1 1.353(3)
C14 C15 1.525(3)
C15 C16 1.527(3)
C15 C21 1.543(2)
C15 H15 1.0000
C16 N2 1.512(2)
C16 C17 1.530(3)
C16 H16 1.0000
C17 C18 1.518(3)
C17 H17A 0.9900
C17 H17B 0.9900
C18 C19 1.512(3)
C18 H18A 0.9900
C18 H18B 0.9900
C19 O5 1.194(3)
C19 O4 1.325(2)
C20 O4 1.447(3)
C20 H20A 0.9800
C20 H20B 0.9800
C20 H20C 0.9800
C21 H21A 0.9800
C21 H21B 0.9800
C21 H21C 0.9800
N2 O2 1.218(3)
N2 O3 1.224(2)
